data_7247115
loop_
_publ_author_name
'Li, Chang'
'Wu, Di'
'Gao, Zhenguo'
'Chen, Wei'

_publ_section_title
;
 Molecular simulation studies on the design of multicomponent sorbic acid
 crystals for tuning solubility
;
_journal_issue 34
_journal_name_full CrystEngComm
_journal_page_first 4889
_journal_page_last 4901
_journal_paper_doi 10.1039/D3CE00392B
_journal_volume 25
_journal_year 2023
_chemical_formula_moiety 'C6 H7 O2, C5 H8 N3, H2 O'
_chemical_formula_sum 'C11 H17 N3 O3'
_chemical_formula_weight 239.27
_chemical_name_common '2,6-Diaminopyridinium  Sorbate monohydrate'
_chemical_name_systematic '2,6-Diaminopyridinium 2e,4e-hexadienoicate monohydrate'
_space_group_crystal_system monoclinic
_space_group_IT_number 14
_space_group_name_Hall '-P 2yn'
_space_group_name_H-M_alt 'P 1 21/n 1'
_atom_sites_solution_hydrogens mixed
_atom_sites_solution_primary dual
_audit_creation_date 2020-11-25
_audit_creation_method
;
Olex2 1.3
(compiled 2020.07.31 svn.rc2a77460 for OlexSys, GUI svn.r6145)
;
_audit_update_record
;
2020-11-25 deposited with the CCDC.	2023-07-25 downloaded from the CCDC.
;
_cell_angle_alpha 90
_cell_angle_beta 95.671(3)
_cell_angle_gamma 90
_cell_formula_units_Z 4
_cell_length_a 8.8238(3)
_cell_length_b 11.9190(3)
_cell_length_c 11.9562(3)
_cell_measurement_reflns_used 12195
_cell_measurement_temperature 113.15
_cell_measurement_theta_max 32.9390
_cell_measurement_theta_min 2.4020
_cell_volume 1251.29(6)
_computing_cell_refinement 'CrysAlisPro 1.171.39.46 (Rigaku OD, 2018)'
_computing_data_collection 'CrysAlisPro 1.171.39.46 (Rigaku OD, 2018)'
_computing_data_reduction 'CrysAlisPro 1.171.39.46 (Rigaku OD, 2018)'
_computing_molecular_graphics 'Olex2 1.3 (Dolomanov et al., 2009)'
_computing_publication_material 'Olex2 1.3 (Dolomanov et al., 2009)'
_computing_structure_refinement 'SHELXL 2018/3 (Sheldrick, 2015)'
_computing_structure_solution 'SHELXT 2014/5 (Sheldrick, 2014)'
_diffrn_ambient_temperature 113.15
_diffrn_detector 'CCD plate'
_diffrn_measured_fraction_theta_full 0.998
_diffrn_measured_fraction_theta_max 0.998
_diffrn_measurement_details
;
List of Runs (angles in degrees, time in seconds):

  # Type    Start    End  Width  t~exp~   \w     \q     \k     \f   Frames
#--------------------------------------------------------------------------
  1  \w   -115.00  65.00   0.50    1.00    --  -25.00  45.00   0.00  360
  2  \w   -115.00  65.00   0.50    1.00    --  -25.00  45.00  90.00  360
  3  \w   -115.00  65.00   0.50    1.00    --  -25.00  45.00 180.00  360
;
_diffrn_measurement_device 'abstract diffractometer'
_diffrn_measurement_device_type 'dtrek-CrysAlisPro-abstract goniometer imported rigaku-d*trek images'
_diffrn_measurement_method '\w scans'
_diffrn_orient_matrix_type 'CrysAlisPro convention (1999,Acta A55,543-557)'
_diffrn_orient_matrix_UB_11 0.0618791000
_diffrn_orient_matrix_UB_12 0.0143864000
_diffrn_orient_matrix_UB_13 0.0398231000
_diffrn_orient_matrix_UB_21 0.0271569000
_diffrn_orient_matrix_UB_22 0.0380015000
_diffrn_orient_matrix_UB_23 -0.0390677000
_diffrn_orient_matrix_UB_31 -0.0442993000
_diffrn_orient_matrix_UB_32 0.0434636000
_diffrn_orient_matrix_UB_33 0.0209979000
_diffrn_radiation_monochromator confocal
_diffrn_radiation_probe x-ray
_diffrn_radiation_type MoK\a
_diffrn_radiation_wavelength 0.71073
_diffrn_reflns_av_R_equivalents 0.0356
_diffrn_reflns_av_unetI/netI 0.0214
_diffrn_reflns_Laue_measured_fraction_full 0.998
_diffrn_reflns_Laue_measured_fraction_max 0.998
_diffrn_reflns_limit_h_max 11
_diffrn_reflns_limit_h_min -11
_diffrn_reflns_limit_k_max 16
_diffrn_reflns_limit_k_min -16
_diffrn_reflns_limit_l_max 16
_diffrn_reflns_limit_l_min -16
_diffrn_reflns_number 15473
_diffrn_reflns_point_group_measured_fraction_full 0.998
_diffrn_reflns_point_group_measured_fraction_max 0.998
_diffrn_reflns_theta_full 25.242
_diffrn_reflns_theta_max 28.691
_diffrn_reflns_theta_min 2.419
_diffrn_source 'rotating anode'
_diffrn_source_type 'Enhance (Mo) X-ray Source'
_exptl_absorpt_coefficient_mu 0.094
_exptl_absorpt_correction_T_max 1.00000
_exptl_absorpt_correction_T_min 0.80630
_exptl_absorpt_correction_type multi-scan
_exptl_absorpt_process_details
;
CrysAlisPro 1.171.39.46 (Rigaku Oxford Diffraction, 2018)
Empirical absorption correction using spherical harmonics,
 implemented in SCALE3 ABSPACK scaling algorithm.
;
_exptl_crystal_colour colourless
_exptl_crystal_colour_primary colourless
_exptl_crystal_density_diffrn 1.270
_exptl_crystal_description block
_exptl_crystal_F_000 512
_exptl_crystal_recrystallization_method 'Re-crystallisation from solvent: ??'
_exptl_crystal_size_max 0.26
_exptl_crystal_size_mid 0.24
_exptl_crystal_size_min 0.22
_refine_diff_density_max 0.365
_refine_diff_density_min -0.191
_refine_diff_density_rms 0.041
_refine_ls_extinction_coef 0.025(5)
_refine_ls_extinction_expression Fc^*^=kFc[1+0.001xFc^2^\l^3^/sin(2\q)]^-1/4^
_refine_ls_extinction_method 'SHELXL-2018/3 (Sheldrick 2018)'
_refine_ls_goodness_of_fit_ref 1.053
_refine_ls_hydrogen_treatment mixed
_refine_ls_matrix_type full
_refine_ls_number_parameters 184
_refine_ls_number_reflns 3213
_refine_ls_number_restraints 0
_refine_ls_restrained_S_all 1.053
_refine_ls_R_factor_all 0.0415
_refine_ls_R_factor_gt 0.0371
_refine_ls_shift/su_max 0.001
_refine_ls_shift/su_mean 0.000
_refine_ls_structure_factor_coef Fsqd
_refine_ls_weighting_details 'w=1/[\s^2^(Fo^2^)+(0.0530P)^2^+0.2984P] where P=(Fo^2^+2Fc^2^)/3'
_refine_ls_weighting_scheme calc
_refine_ls_wR_factor_gt 0.1001
_refine_ls_wR_factor_ref 0.1046
_reflns_Friedel_coverage 0.000
_reflns_number_gt 2906
_reflns_number_total 3213
_reflns_threshold_expression 'I > 2\s(I)'
_cod_data_source_file d3ce00392b2.cif
_cod_data_source_block r20201020b
_cod_depositor_comments 'Adding full bibliography for 7247113--7247115.cif.'
_cod_database_code 7247115
_shelx_shelxl_version_number 2018/3
_shelx_space_group_comment
;
The symmetry employed for this shelxl refinement is uniquely defined
by the following loop, which should always be used as a source of
symmetry information in preference to the above space-group names.
They are only intended as comments.
;
_reflns_odcompleteness_completeness 92.38
_reflns_odcompleteness_iscentric 1
_reflns_odcompleteness_theta 32.89
_olex2_refinement_description
;
1. Fixed Uiso
 At 1.2 times of:
  All C(H) groups
 At 1.5 times of:
  All C(H,H,H) groups
2.a Aromatic/amide H refined with riding coordinates:
 C2(H2), C3(H3), C4(H4), C5(H5), C8(H8), C9(H9), C10(H10)
2.b Idealised Me refined as rotating group:
 C6(H6A,H6B,H6C)
;
_olex2_submission_special_instructions 'No special instructions were received'
_oxdiff_exptl_absorpt_empirical_details
;
Empirical correction (ABSPACK) includes:
- Absorption correction using spherical harmonics
- Frame scaling
- Detector area scaling
;
_oxdiff_exptl_absorpt_empirical_full_max 2.015
_oxdiff_exptl_absorpt_empirical_full_min 0.744

loop_
_space_group_symop_operation_xyz
'x, y, z'
'-x+1/2, y+1/2, -z+1/2'
'-x, -y, -z'
'x-1/2, -y-1/2, z-1/2'

loop_
_atom_site_label
_atom_site_type_symbol
_atom_site_fract_x
_atom_site_fract_y
_atom_site_fract_z
_atom_site_U_iso_or_equiv
_atom_site_adp_type
_atom_site_occupancy
_atom_site_site_symmetry_order
_atom_site_calc_flag
_atom_site_refinement_flags_posn
_atom_site_refinement_flags_adp
_atom_site_refinement_flags_occupancy
_atom_site_disorder_assembly
_atom_site_disorder_group
O1 O 0.67745(8) 0.42856(6) 0.83880(6) 0.02456(18) Uani 1 1 d . . . . .
O2 O 0.66819(8) 0.30815(6) 0.69579(6) 0.02652(19) Uani 1 1 d . . . . .
C1 C 0.73576(10) 0.38190(8) 0.75783(8) 0.0193(2) Uani 1 1 d . . . . .
C2 C 0.89257(11) 0.41652(8) 0.73729(9) 0.0231(2) Uani 1 1 d . . . . .
H2 H 0.949262 0.460184 0.793250 0.028 Uiso 1 1 calc R U . . .
C3 C 0.95851(10) 0.39002(8) 0.64507(8) 0.0211(2) Uani 1 1 d . . . . .
H3 H 0.900641 0.347602 0.588701 0.025 Uiso 1 1 calc R U . . .
C4 C 1.11223(11) 0.42137(8) 0.62479(9) 0.0236(2) Uani 1 1 d . . . . .
H4 H 1.171683 0.462550 0.681298 0.028 Uiso 1 1 calc R U . . .
C5 C 1.17426(11) 0.39546(9) 0.53120(9) 0.0262(2) Uani 1 1 d . . . . .
H5 H 1.113381 0.354786 0.475087 0.031 Uiso 1 1 calc R U . . .
C6 C 1.33257(12) 0.42547(10) 0.50751(10) 0.0319(3) Uani 1 1 d . . . . .
H6A H 1.328287 0.480400 0.446290 0.048 Uiso 1 1 calc R U . . .
H6B H 1.385552 0.357890 0.485561 0.048 Uiso 1 1 calc R U . . .
H6C H 1.387586 0.457765 0.575154 0.048 Uiso 1 1 calc R U . . .
N1 N 0.38971(9) 0.21401(7) 0.71685(7) 0.01897(18) Uani 1 1 d . . . . .
N2 N 0.40411(10) 0.30977(7) 0.88548(7) 0.0241(2) Uani 1 1 d . . . . .
N3 N 0.39558(11) 0.12805(8) 0.54371(8) 0.0278(2) Uani 1 1 d . . . . .
C7 C 0.32377(10) 0.24330(8) 0.81120(8) 0.0195(2) Uani 1 1 d . . . . .
C8 C 0.17845(11) 0.20181(8) 0.82539(9) 0.0237(2) Uani 1 1 d . . . . .
H8 H 0.131180 0.218148 0.891537 0.028 Uiso 1 1 calc R U . . .
C9 C 0.10540(11) 0.13662(9) 0.74111(9) 0.0259(2) Uani 1 1 d . . . . .
H9 H 0.006233 0.108988 0.749721 0.031 Uiso 1 1 calc R U . . .
C10 C 0.17217(11) 0.11027(8) 0.64445(9) 0.0252(2) Uani 1 1 d . . . . .
H10 H 0.119125 0.066405 0.586885 0.030 Uiso 1 1 calc R U . . .
C11 C 0.31870(11) 0.14934(8) 0.63323(8) 0.0210(2) Uani 1 1 d . . . . .
O3 O 0.73264(8) 0.13117(7) 0.57026(6) 0.02394(18) Uani 1 1 d . . . . .
H1 H 0.4840(18) 0.2439(12) 0.7104(12) 0.038(4) Uiso 1 1 d . . . . .
H2A H 0.3583(16) 0.3331(12) 0.9455(12) 0.033(3) Uiso 1 1 d . . . . .
H2B H 0.4897(17) 0.3459(12) 0.8689(12) 0.032(3) Uiso 1 1 d . . . . .
H3C H 0.7356(17) 0.1866(13) 0.6199(13) 0.040(4) Uiso 1 1 d . . . . .
H3A H 0.4975(19) 0.1365(12) 0.5487(13) 0.041(4) Uiso 1 1 d . . . . .
H3B H 0.3441(18) 0.0938(12) 0.4856(13) 0.040(4) Uiso 1 1 d . . . . .
H3D H 0.7605(18) 0.0717(14) 0.6075(14) 0.046(4) Uiso 1 1 d . . . . .

loop_
_atom_site_aniso_label
_atom_site_aniso_U_11
_atom_site_aniso_U_22
_atom_site_aniso_U_33
_atom_site_aniso_U_23
_atom_site_aniso_U_13
_atom_site_aniso_U_12
O1 0.0219(4) 0.0265(4) 0.0261(4) -0.0042(3) 0.0070(3) -0.0031(3)
O2 0.0198(3) 0.0300(4) 0.0307(4) -0.0087(3) 0.0068(3) -0.0067(3)
C1 0.0167(4) 0.0195(4) 0.0217(4) 0.0026(3) 0.0019(3) 0.0005(3)
C2 0.0175(4) 0.0242(5) 0.0278(5) -0.0026(4) 0.0023(4) -0.0037(3)
C3 0.0165(4) 0.0204(4) 0.0261(5) 0.0021(3) 0.0016(3) -0.0013(3)
C4 0.0166(4) 0.0222(5) 0.0319(5) 0.0015(4) 0.0029(4) -0.0023(3)
C5 0.0183(4) 0.0288(5) 0.0320(5) 0.0043(4) 0.0049(4) -0.0011(4)
C6 0.0206(5) 0.0347(6) 0.0421(6) 0.0087(5) 0.0114(4) 0.0011(4)
N1 0.0148(4) 0.0208(4) 0.0212(4) -0.0006(3) 0.0015(3) -0.0011(3)
N2 0.0215(4) 0.0278(4) 0.0238(4) -0.0050(3) 0.0067(3) -0.0044(3)
N3 0.0236(4) 0.0353(5) 0.0240(4) -0.0085(4) 0.0002(3) -0.0023(4)
C7 0.0175(4) 0.0186(4) 0.0224(4) 0.0021(3) 0.0022(3) 0.0016(3)
C8 0.0177(4) 0.0250(5) 0.0292(5) 0.0026(4) 0.0058(4) 0.0004(3)
C9 0.0153(4) 0.0256(5) 0.0366(5) 0.0051(4) 0.0008(4) -0.0022(3)
C10 0.0201(5) 0.0239(5) 0.0303(5) 0.0001(4) -0.0045(4) -0.0030(4)
C11 0.0195(4) 0.0199(4) 0.0229(4) 0.0000(3) -0.0017(3) 0.0009(3)
O3 0.0259(4) 0.0241(4) 0.0223(3) -0.0005(3) 0.0047(3) -0.0006(3)

loop_
_atom_type_symbol
_atom_type_description
_atom_type_scat_dispersion_real
_atom_type_scat_dispersion_imag
_atom_type_scat_source
C C 0.0033 0.0016 'International Tables Vol C Tables 4.2.6.8 and 6.1.1.4'
H H 0.0000 0.0000 'International Tables Vol C Tables 4.2.6.8 and 6.1.1.4'
N N 0.0061 0.0033 'International Tables Vol C Tables 4.2.6.8 and 6.1.1.4'
O O 0.0106 0.0060 'International Tables Vol C Tables 4.2.6.8 and 6.1.1.4'

loop_
_geom_angle_atom_site_label_1
_geom_angle_atom_site_label_2
_geom_angle_atom_site_label_3
_geom_angle
_geom_angle_site_symmetry_1
_geom_angle_site_symmetry_3
_geom_angle_publ_flag
O1 C1 C2 117.28(8) . . ?
O2 C1 O1 123.40(8) . . ?
O2 C1 C2 119.32(8) . . ?
C1 C2 H2 118.0 . . ?
C3 C2 C1 124.01(9) . . ?
C3 C2 H2 118.0 . . ?
C2 C3 H3 117.7 . . ?
C2 C3 C4 124.64(9) . . ?
C4 C3 H3 117.7 . . ?
C3 C4 H4 118.3 . . ?
C5 C4 C3 123.40(10) . . ?
C5 C4 H4 118.3 . . ?
C4 C5 H5 117.5 . . ?
C4 C5 C6 125.00(10) . . ?
C6 C5 H5 117.5 . . ?
C5 C6 H6A 109.5 . . ?
C5 C6 H6B 109.5 . . ?
C5 C6 H6C 109.5 . . ?
H6A C6 H6B 109.5 . . ?
H6A C6 H6C 109.5 . . ?
H6B C6 H6C 109.5 . . ?
C7 N1 C11 123.20(8) . . ?
C7 N1 H1 115.9(9) . . ?
C11 N1 H1 120.8(9) . . ?
C7 N2 H2A 117.4(9) . . ?
C7 N2 H2B 122.2(9) . . ?
H2A N2 H2B 118.4(13) . . ?
C11 N3 H3A 120.3(10) . . ?
C11 N3 H3B 116.6(10) . . ?
H3A N3 H3B 122.1(13) . . ?
N1 C7 C8 118.70(9) . . ?
N2 C7 N1 117.28(8) . . ?
N2 C7 C8 124.02(9) . . ?
C7 C8 H8 120.7 . . ?
C9 C8 C7 118.52(9) . . ?
C9 C8 H8 120.7 . . ?
C8 C9 H9 119.0 . . ?
C8 C9 C10 122.04(9) . . ?
C10 C9 H9 119.0 . . ?
C9 C10 H10 120.6 . . ?
C9 C10 C11 118.70(9) . . ?
C11 C10 H10 120.6 . . ?
N1 C11 C10 118.79(9) . . ?
N3 C11 N1 117.24(9) . . ?
N3 C11 C10 123.96(9) . . ?
H3C O3 H3D 106.2(14) . . ?

loop_
_geom_bond_atom_site_label_1
_geom_bond_atom_site_label_2
_geom_bond_distance
_geom_bond_site_symmetry_2
_geom_bond_publ_flag
O1 C1 1.2687(12) . ?
O2 C1 1.2613(12) . ?
C1 C2 1.4874(13) . ?
C2 H2 0.9500 . ?
C2 C3 1.3345(14) . ?
C3 H3 0.9500 . ?
C3 C4 1.4503(13) . ?
C4 H4 0.9500 . ?
C4 C5 1.3297(15) . ?
C5 H5 0.9500 . ?
C5 C6 1.4959(14) . ?
C6 H6A 0.9800 . ?
C6 H6B 0.9800 . ?
C6 H6C 0.9800 . ?
N1 C7 1.3648(12) . ?
N1 C11 1.3648(12) . ?
N1 H1 0.915(16) . ?
N2 C7 1.3396(13) . ?
N2 H2A 0.902(15) . ?
N2 H2B 0.908(15) . ?
N3 C11 1.3467(13) . ?
N3 H3A 0.901(16) . ?
N3 H3B 0.890(16) . ?
C7 C8 1.4001(13) . ?
C8 H8 0.9500 . ?
C8 C9 1.3808(15) . ?
C9 H9 0.9500 . ?
C9 C10 1.3842(15) . ?
C10 H10 0.9500 . ?
C10 C11 1.3931(14) . ?
O3 H3C 0.886(17) . ?
O3 H3D 0.860(17) . ?

loop_
_geom_torsion_atom_site_label_1
_geom_torsion_atom_site_label_2
_geom_torsion_atom_site_label_3
_geom_torsion_atom_site_label_4
_geom_torsion
_geom_torsion_site_symmetry_1
_geom_torsion_site_symmetry_2
_geom_torsion_site_symmetry_3
_geom_torsion_site_symmetry_4
_geom_torsion_publ_flag
O1 C1 C2 C3 -168.00(9) . . . . ?
O2 C1 C2 C3 12.56(15) . . . . ?
C1 C2 C3 C4 -178.79(9) . . . . ?
C2 C3 C4 C5 -178.81(10) . . . . ?
C3 C4 C5 C6 -179.51(9) . . . . ?
N1 C7 C8 C9 -2.57(14) . . . . ?
N2 C7 C8 C9 178.13(9) . . . . ?
C7 N1 C11 N3 178.96(9) . . . . ?
C7 N1 C11 C10 -0.50(14) . . . . ?
C7 C8 C9 C10 0.81(15) . . . . ?
C8 C9 C10 C11 1.15(15) . . . . ?
C9 C10 C11 N1 -1.32(14) . . . . ?
C9 C10 C11 N3 179.26(9) . . . . ?
C11 N1 C7 N2 -178.18(9) . . . . ?
C11 N1 C7 C8 2.47(14) . . . . ?
